data_7242218
loop_
_publ_author_name
'Kassin, Victor-Emmanuel H.'
'Morodo, Romain'
'Toupy, Thomas'
'Jacquemin, Isaline'
'Van Hecke, Kristof'
'Robiette, Rapha\"el'
'Monbaliu, Jean-Christophe M.'

_publ_section_title
;
 A modular, low footprint and scalable flow platform for the expedient
 \a-aminohydroxylation of enolizable ketones
;
_journal_issue 6
_journal_name_full 'Green Chemistry'
_journal_page_first 2336
_journal_page_last 2351
_journal_paper_doi 10.1039/D0GC04395H
_journal_volume 23
_journal_year 2021
_chemical_formula_moiety 'C10 H11 F3 N O2, Cl'
_chemical_formula_sum 'C10 H11 Cl F3 N O2'
_chemical_formula_weight 269.65
_space_group_crystal_system triclinic
_space_group_IT_number 2
_space_group_name_Hall '-P 1'
_space_group_name_H-M_alt 'P -1'
_atom_sites_solution_hydrogens mixed
_atom_sites_solution_primary dual
_audit_creation_date 2020-08-27
_audit_creation_method
;
Olex2 1.2
(compiled May 18 2018 14:05:52 for OlexSys, GUI svn.r5506)
;
_audit_update_record
;
2020-11-24 deposited with the CCDC.	2021-02-01 downloaded from the CCDC.
;
_cell_angle_alpha 95.374(3)
_cell_angle_beta 95.693(4)
_cell_angle_gamma 96.475(3)
_cell_formula_units_Z 2
_cell_length_a 5.6416(2)
_cell_length_b 5.8788(2)
_cell_length_c 18.0049(8)
_cell_measurement_reflns_used 6177
_cell_measurement_temperature 100(2)
_cell_measurement_theta_max 73.5310
_cell_measurement_theta_min 4.9380
_cell_volume 587.08(4)
_computing_cell_refinement 'CrysAlisPro 1.171.40.67a (Rigaku OD, 2019)'
_computing_data_collection 'CrysAlisPro 1.171.40.67a (Rigaku OD, 2019)'
_computing_data_reduction 'CrysAlisPro 1.171.40.67a (Rigaku OD, 2019)'
_computing_molecular_graphics 'Olex2 (Dolomanov et al., 2009)'
_computing_publication_material 'Olex2 (Dolomanov et al., 2009)'
_computing_structure_refinement 'ShelXL (Sheldrick, 2015)'
_computing_structure_solution 'ShelXT (Sheldrick, 2015)'
_diffrn_ambient_environment N~2~
_diffrn_ambient_temperature 100(2)
_diffrn_detector 'CCD plate'
_diffrn_detector_area_resol_mean 10.4839
_diffrn_detector_type Atlas
_diffrn_measured_fraction_theta_full 0.969
_diffrn_measured_fraction_theta_max 0.932
_diffrn_measurement_details
;
List of Runs (angles in degrees, time in seconds):

  # Type    Start    End  Width  t~exp~   \w     \q     \k     \f   Frames
#--------------------------------------------------------------------------
  1  \w   -116.00 -17.00   1.00    2.00    --  -41.68 -38.00  60.00   99
  2  \w   -116.00 -17.00   1.00    2.00    --  -41.68 -38.00 150.00   99
  3  \w     52.00 124.00   1.00    2.00    --   41.68-169.00  -0.00   72
  4  \w      7.00  33.00   1.00    2.00    --   41.68  84.00  32.23   26
  5  \w    -33.00  66.00   1.00    2.00    --   41.68 -38.00  30.00   99
  6  \w     14.00  42.00   1.00    2.00    --   46.00  76.00-119.46   28
  7  \w     16.00  42.00   1.00    2.00    --   50.00  81.00 -76.80   26
  8  \w     16.00  42.00   1.00    2.00    --   50.00  82.00 127.20   26
  9  \w     24.00 127.00   1.00    2.00    --   54.00  66.00 153.14  103
 10  \w     27.00 132.00   1.00    2.00    --   58.00  72.00 -61.61  105
 11  \w     30.00 137.00   1.00    2.00    --   62.00  73.00  73.57  107
 12  \w     31.00 136.00   1.00    2.00    --   62.00  72.00  -5.63  105
 13  \w     32.00 135.00   1.00    2.00    --   62.00  64.00-142.77  103
 14  \w     34.00 141.00   1.00    2.00    --   66.00  73.00  26.19  107
 15  \w     87.00 145.00   1.00    2.00    --   70.00  73.00-117.97   58
 16  \w     39.00 144.00   1.00    2.00    --   70.00  72.00 -36.07  105
 17  \w     42.00 142.00   1.00    2.00    --   70.00  55.00 173.30  100
 18  \w     54.00 154.00   1.00   12.00    --   82.00  55.00  21.42  100
 19  \w     50.00 157.00   1.00   12.00    --   82.00  74.00-162.36  107
 20  \w     63.00 168.00   1.00   12.00    --   94.00  71.00 140.39  105
 21  \w     87.00 167.00   1.00   12.00    --   94.00  69.00-110.46   80
 22  \w    103.00 167.00   1.00   12.00    --   94.00  66.00-154.40   64
 23  \w     23.00  83.00   1.00   12.00    --  106.01 -94.00   0.00   60
 24  \w     33.00  93.00   1.00   12.00    --  106.01-125.00 -60.00   60
 25  \w     77.00 178.00   1.00   12.00    --  106.01  61.00  90.00  101
 26  \w     30.00 100.00   1.00   12.00    --  106.01 -77.00  90.00   70
 27  \w     77.00 178.00   1.00   12.00    --  106.01  61.00 -90.00  101
 28  \w     33.00  93.00   1.00   12.00    --  106.01-125.00 -30.00   60
 29  \w     77.00 178.00   1.00   12.00    --  106.01  61.00 -30.00  101
 30  \w     77.00 178.00   1.00   12.00    --  106.01  61.00   0.00  101
 31  \w     33.00 112.00   1.00   12.00    --  106.01-125.00  90.00   79
 32  \w     77.00 178.00   1.00   12.00    --  106.01  61.00 120.00  101
 33  \w     77.00 178.00   1.00   12.00    --  106.01  61.00  30.00  101
 34  \w     77.00 178.00   1.00   12.00    --  106.01  61.00  60.00  101
 35  \w     77.00 178.00   1.00   12.00    --  106.01  61.00 -60.00  101
 36  \w     77.00 178.00   1.00   12.00    --  106.01  61.00-180.00  101
 37  \w     79.00 178.00   1.00   12.00    --  106.01  52.00-122.81   99
 38  \w    -46.00 130.00   1.00    2.00    --   41.68   0.00-150.00  176
 39  \w    -46.00 130.00   1.00    2.00    --   41.68   0.00 -60.00  176
 40  \w    -46.00 130.00   1.00    2.00    --   41.68   0.00 -90.00  176
 41  \w     27.00  98.00   1.00    2.00    --   41.68-125.00-180.00   71
 42  \w    -46.00 130.00   1.00    2.00    --   41.68   0.00 -30.00  176
 43  \w    -46.00 130.00   1.00    2.00    --   41.68   0.00-120.00  176
 44  \w    -46.00 130.00   1.00    2.00    --   41.68   0.00-180.00  176
 45  \w     61.00 160.00   1.00   12.00    --   86.00  40.00 178.35   99
 46  \w     80.00 178.00   1.00   12.00    --  106.01  45.00 120.00   98
 47  \w     18.00 153.00   1.00   12.00    --  106.01   0.00-180.00  135
 48  \w     77.00 178.00   1.00   12.00    --  106.01  61.00-150.00  101
 49  \w     34.00  84.00   1.00   12.00    --  106.01 -61.00-150.00   50
;
_diffrn_measurement_device 'four-circle diffractometer'
_diffrn_measurement_device_type 'SuperNova, Dual, Cu at home/near, Atlas'
_diffrn_measurement_method '\w scans'
_diffrn_orient_matrix_type 'CrysAlisPro convention (1999,Acta A55,543-557)'
_diffrn_orient_matrix_UB_11 0.0184863000
_diffrn_orient_matrix_UB_12 0.0077966000
_diffrn_orient_matrix_UB_13 -0.0845396000
_diffrn_orient_matrix_UB_21 -0.0350475000
_diffrn_orient_matrix_UB_22 -0.2651110000
_diffrn_orient_matrix_UB_23 -0.0117361000
_diffrn_orient_matrix_UB_31 -0.2736768000
_diffrn_orient_matrix_UB_32 0.0014593000
_diffrn_orient_matrix_UB_33 -0.0139017000
_diffrn_radiation_monochromator mirror
_diffrn_radiation_probe x-ray
_diffrn_radiation_type CuK\a
_diffrn_radiation_wavelength 1.54184
_diffrn_reflns_av_R_equivalents 0.0738
_diffrn_reflns_av_unetI/netI 0.0378
_diffrn_reflns_Laue_measured_fraction_full 0.969
_diffrn_reflns_Laue_measured_fraction_max 0.932
_diffrn_reflns_limit_h_max 6
_diffrn_reflns_limit_h_min -6
_diffrn_reflns_limit_k_max 7
_diffrn_reflns_limit_k_min -7
_diffrn_reflns_limit_l_max 22
_diffrn_reflns_limit_l_min -22
_diffrn_reflns_number 17106
_diffrn_reflns_point_group_measured_fraction_full 0.969
_diffrn_reflns_point_group_measured_fraction_max 0.932
_diffrn_reflns_theta_full 67.684
_diffrn_reflns_theta_max 75.328
_diffrn_reflns_theta_min 4.965
_diffrn_source 'micro-focus sealed X-ray tube'
_diffrn_source_type 'SuperNova (Cu) X-ray Source'
_exptl_absorpt_coefficient_mu 3.209
_exptl_absorpt_correction_T_max 1.000
_exptl_absorpt_correction_T_min 0.719
_exptl_absorpt_correction_type gaussian
_exptl_absorpt_process_details
;
CrysAlisPro 1.171.40.67a (Rigaku Oxford Diffraction, 2019)
Numerical absorption correction based on gaussian integration over
			a multifaceted crystal model
Empirical absorption correction using spherical harmonics,
 implemented in SCALE3 ABSPACK scaling algorithm.
;
_exptl_crystal_colour 'clear colourless'
_exptl_crystal_colour_lustre clear
_exptl_crystal_colour_primary colourless
_exptl_crystal_density_diffrn 1.525
_exptl_crystal_description 'rect. Prism'
_exptl_crystal_F_000 276
_exptl_crystal_size_max 0.218
_exptl_crystal_size_mid 0.08
_exptl_crystal_size_min 0.052
_refine_diff_density_max 0.808
_refine_diff_density_min -0.454
_refine_diff_density_rms 0.098
_refine_ls_extinction_method none
_refine_ls_goodness_of_fit_ref 1.037
_refine_ls_hydrogen_treatment mixed
_refine_ls_matrix_type full
_refine_ls_number_parameters 165
_refine_ls_number_reflns 2262
_refine_ls_number_restraints 3
_refine_ls_restrained_S_all 1.037
_refine_ls_R_factor_all 0.0855
_refine_ls_R_factor_gt 0.0724
_refine_ls_shift/su_max 0.000
_refine_ls_shift/su_mean 0.000
_refine_ls_structure_factor_coef Fsqd
_refine_ls_weighting_details 'w=1/[\s^2^(Fo^2^)+(0.0378P)^2^+4.2400P] where P=(Fo^2^+2Fc^2^)/3'
_refine_ls_weighting_scheme calc
_refine_ls_wR_factor_gt 0.1829
_refine_ls_wR_factor_ref 0.1917
_reflns_Friedel_coverage 0.000
_reflns_number_gt 1905
_reflns_number_total 2262
_reflns_threshold_expression 'I > 2\s(I)'
_cod_data_source_file d0gc04395h2.cif
_cod_data_source_block jcm016
_cod_depositor_comments 'Adding full bibliography for 7242218--7242224.cif.'
_cod_database_code 7242218
_shelx_shelxl_version_number 2018/3
_chemical_oxdiff_formula 'C10 H11 Cl F3 N O2'
_shelx_space_group_comment
;
The symmetry employed for this shelxl refinement is uniquely defined
by the following loop, which should always be used as a source of
symmetry information in preference to the above space-group names.
They are only intended as comments.
;
_shelx_estimated_absorpt_t_max 0.851
_shelx_estimated_absorpt_t_min 0.541
_reflns_odcompleteness_completeness 98.18
_reflns_odcompleteness_iscentric 1
_reflns_odcompleteness_theta 66.97
_olex2_refinement_description
;
1. Twinned data refinement
 Scales: 0.9938(10)
 0.0062(10)
2. Fixed Uiso
 At 1.2 times of:
  All C(H) groups, All C(H,H) groups
 At 1.5 times of:
  All C(H,H,H,H) groups
3. Restrained distances
 O2-H2
 0.84 with sigma of 0.02
 N1-H1A = N1-H1B
 0.88 with sigma of 0.02
4.a Ternary CH refined with riding coordinates:
 C9(H9)
4.b Aromatic/amide H refined with riding coordinates:
 C3(H3), C4(H4), C6(H6), C7(H7)
4.c Idealised Me refined as rotating group:
 C10(H10A,H10B,H10C)
;
_olex2_exptl_crystal_mounting_method 'mounted on a LithoLoop'
_olex2_submission_special_instructions 'No special instructions were received'
_oxdiff_exptl_absorpt_empirical_details
;
Empirical correction (ABSPACK) includes:
- Absorption correction using spherical harmonics
- Frame scaling
- B-factor correction
;
_oxdiff_exptl_absorpt_empirical_full_max 2.168
_oxdiff_exptl_absorpt_empirical_full_min 0.484

loop_
_space_group_symop_operation_xyz
'x, y, z'
'-x, -y, -z'

loop_
_atom_site_label
_atom_site_type_symbol
_atom_site_fract_x
_atom_site_fract_y
_atom_site_fract_z
_atom_site_U_iso_or_equiv
_atom_site_adp_type
_atom_site_occupancy
_atom_site_site_symmetry_order
_atom_site_calc_flag
_atom_site_refinement_flags_posn
_atom_site_refinement_flags_adp
_atom_site_refinement_flags_occupancy
_atom_site_disorder_assembly
_atom_site_disorder_group
Cl1 Cl 0.2722(2) 0.0771(2) 0.59066(7) 0.0304(3) Uani 1 1 d . . . . .
F1 F 0.6917(7) 1.1009(7) 0.9450(2) 0.0612(12) Uani 1 1 d . . . . .
F2 F 0.7680(8) 0.7807(8) 0.9819(2) 0.0666(13) Uani 1 1 d . . . . .
F3 F 0.9265(6) 0.9057(7) 0.8884(2) 0.0514(10) Uani 1 1 d . . . . .
O1 O -0.1631(7) 0.2357(6) 0.7232(2) 0.0360(9) Uani 1 1 d . . . . .
O2 O -0.2516(7) 0.3587(6) 0.5088(2) 0.0333(8) Uani 1 1 d D . . . .
N1 N -0.2005(8) 0.2916(7) 0.5812(2) 0.0266(9) Uani 1 1 d D . . . .
C1 C 0.7240(10) 0.8840(10) 0.9208(3) 0.0367(13) Uani 1 1 d . . . . .
C2 C 0.5173(10) 0.7657(9) 0.8682(3) 0.0308(11) Uani 1 1 d . . . . .
C3 C 0.4000(11) 0.5549(9) 0.8818(3) 0.0353(12) Uani 1 1 d . . . . .
H3 H 0.447148 0.487113 0.925928 0.042 Uiso 1 1 calc R . . . .
C4 C 0.2147(10) 0.4453(9) 0.8306(3) 0.0340(12) Uani 1 1 d . . . . .
H4 H 0.133896 0.301766 0.839798 0.041 Uiso 1 1 calc R . . . .
C5 C 0.1445(9) 0.5428(8) 0.7653(3) 0.0292(11) Uani 1 1 d . . . . .
C6 C 0.2608(9) 0.7568(8) 0.7530(3) 0.0289(11) Uani 1 1 d . . . . .
H6 H 0.213488 0.825817 0.709161 0.035 Uiso 1 1 calc R . . . .
C7 C 0.4448(10) 0.8682(9) 0.8048(3) 0.0328(12) Uani 1 1 d . . . . .
H7 H 0.521482 1.015003 0.796960 0.039 Uiso 1 1 calc R . . . .
C8 C -0.0474(9) 0.4109(8) 0.7100(3) 0.0274(10) Uani 1 1 d . . . . .
C9 C -0.0994(9) 0.4971(8) 0.6333(3) 0.0254(10) Uani 1 1 d . . . . .
H9 H 0.054116 0.566038 0.616559 0.031 Uiso 1 1 calc R . . . .
C10 C -0.2765(10) 0.6739(9) 0.6340(3) 0.0354(12) Uani 1 1 d . . . . .
H10A H -0.293192 0.733648 0.584971 0.053 Uiso 1 1 calc GR . . . .
H10B H -0.217414 0.800856 0.672999 0.053 Uiso 1 1 calc GR . . . .
H10C H -0.432887 0.601154 0.644476 0.053 Uiso 1 1 calc GR . . . .
H2 H -0.253(13) 0.244(8) 0.477(3) 0.053 Uiso 1 1 d DR . . . .
H1A H -0.331(7) 0.212(10) 0.594(3) 0.043 Uiso 1 1 d DR . . . .
H1B H -0.087(8) 0.198(9) 0.584(4) 0.043 Uiso 1 1 d DR . . . .

loop_
_atom_site_aniso_label
_atom_site_aniso_U_11
_atom_site_aniso_U_22
_atom_site_aniso_U_33
_atom_site_aniso_U_23
_atom_site_aniso_U_13
_atom_site_aniso_U_12
Cl1 0.0230(6) 0.0285(6) 0.0393(7) 0.0044(5) 0.0021(5) 0.0023(4)
F1 0.049(2) 0.052(2) 0.073(3) -0.027(2) -0.0163(19) 0.0087(18)
F2 0.064(3) 0.077(3) 0.047(2) 0.023(2) -0.0212(19) -0.029(2)
F3 0.0296(19) 0.069(2) 0.050(2) -0.0098(18) 0.0061(15) -0.0061(16)
O1 0.041(2) 0.0305(19) 0.0330(19) 0.0047(15) 0.0035(16) -0.0124(16)
O2 0.040(2) 0.0304(19) 0.0279(18) 0.0047(14) 0.0002(16) 0.0011(16)
N1 0.024(2) 0.024(2) 0.031(2) 0.0034(16) 0.0000(17) 0.0028(16)
C1 0.031(3) 0.038(3) 0.040(3) 0.001(2) 0.007(2) -0.003(2)
C2 0.029(3) 0.031(3) 0.031(3) 0.000(2) 0.005(2) -0.001(2)
C3 0.040(3) 0.033(3) 0.030(3) 0.004(2) -0.003(2) -0.001(2)
C4 0.039(3) 0.025(2) 0.035(3) 0.003(2) 0.004(2) -0.006(2)
C5 0.026(3) 0.026(2) 0.035(3) 0.003(2) 0.004(2) 0.001(2)
C6 0.028(3) 0.026(2) 0.032(3) 0.005(2) 0.006(2) 0.000(2)
C7 0.031(3) 0.029(3) 0.036(3) 0.003(2) 0.006(2) -0.007(2)
C8 0.022(3) 0.027(2) 0.034(3) 0.003(2) 0.008(2) 0.0020(19)
C9 0.022(3) 0.023(2) 0.029(2) 0.0011(19) 0.0002(19) -0.0005(18)
C10 0.032(3) 0.024(2) 0.050(3) 0.000(2) 0.004(2) 0.007(2)

loop_
_atom_type_symbol
_atom_type_description
_atom_type_scat_dispersion_real
_atom_type_scat_dispersion_imag
_atom_type_scat_source
C C 0.0181 0.0091 'International Tables Vol C Tables 4.2.6.8 and 6.1.1.4'
H H 0.0000 0.0000 'International Tables Vol C Tables 4.2.6.8 and 6.1.1.4'
Cl Cl 0.3639 0.7018 'International Tables Vol C Tables 4.2.6.8 and 6.1.1.4'
F F 0.0727 0.0534 'International Tables Vol C Tables 4.2.6.8 and 6.1.1.4'
N N 0.0311 0.0180 'International Tables Vol C Tables 4.2.6.8 and 6.1.1.4'
O O 0.0492 0.0322 'International Tables Vol C Tables 4.2.6.8 and 6.1.1.4'

loop_
_exptl_crystal_face_index_h
_exptl_crystal_face_index_k
_exptl_crystal_face_index_l
_exptl_crystal_face_perp_dist
4 -1 1 0.0248
-4 1 -1 0.0263
-1 -4 2 0.1086
1 4 -2 0.0846
0 -1 12 0.0515
0 1 -12 0.0175
4 0 1 0.0281

loop_
_geom_angle_atom_site_label_1
_geom_angle_atom_site_label_2
_geom_angle_atom_site_label_3
_geom_angle
_geom_angle_site_symmetry_1
_geom_angle_site_symmetry_3
_geom_angle_publ_flag
O2 N1 C9 109.1(4) . . ?
F1 C1 C2 112.2(5) . . ?
F2 C1 F1 105.9(5) . . ?
F2 C1 F3 107.1(5) . . ?
F2 C1 C2 114.1(5) . . ?
F3 C1 F1 104.8(5) . . ?
F3 C1 C2 112.1(5) . . ?
C3 C2 C1 120.7(5) . . ?
C7 C2 C1 118.8(5) . . ?
C7 C2 C3 120.5(5) . . ?
C4 C3 C2 119.4(5) . . ?
C3 C4 C5 120.8(5) . . ?
C4 C5 C6 119.1(5) . . ?
C4 C5 C8 118.5(4) . . ?
C6 C5 C8 122.3(5) . . ?
C7 C6 C5 120.1(5) . . ?
C6 C7 C2 120.0(5) . . ?
O1 C8 C5 122.4(5) . . ?
O1 C8 C9 118.5(5) . . ?
C5 C8 C9 119.0(4) . . ?
N1 C9 C8 106.0(4) . . ?
N1 C9 C10 109.9(4) . . ?
C10 C9 C8 112.5(4) . . ?

loop_
_geom_bond_atom_site_label_1
_geom_bond_atom_site_label_2
_geom_bond_distance
_geom_bond_site_symmetry_2
_geom_bond_publ_flag
F1 C1 1.347(7) . ?
F2 C1 1.320(7) . ?
F3 C1 1.332(7) . ?
O1 C8 1.212(6) . ?
O2 N1 1.410(5) . ?
N1 C9 1.480(6) . ?
C1 C2 1.489(7) . ?
C2 C3 1.392(7) . ?
C2 C7 1.387(8) . ?
C3 C4 1.380(8) . ?
C4 C5 1.397(7) . ?
C5 C6 1.399(7) . ?
C5 C8 1.489(7) . ?
C6 C7 1.384(7) . ?
C8 C9 1.528(7) . ?
C9 C10 1.521(7) . ?

loop_
_twin_individual_id
_twin_individual_mass_fraction_refined
1 0.9938(10)
2 0.0062(10)

loop_
_exptl_oxdiff_crystal_face_indexfrac_h
_exptl_oxdiff_crystal_face_indexfrac_k
_exptl_oxdiff_crystal_face_indexfrac_l
_exptl_oxdiff_crystal_face_x
_exptl_oxdiff_crystal_face_y
_exptl_oxdiff_crystal_face_z
3.5728 -0.9717 0.9485 -0.0217 0.1213 -0.9924
-3.6029 0.7113 -0.8280 0.0089 -0.0526 0.9986
-0.6090 -3.6663 1.6718 -0.1812 0.9737 0.1381
0.6090 3.6663 -1.6718 0.1812 -0.9737 -0.1381
0.0213 -0.6123 11.6049 -0.9855 0.0254 -0.1681
-0.0213 0.6123 -11.6049 0.9855 -0.0254 0.1681
4.0006 0.0013 1.0008 -0.0106 -0.1523 -1.1088
